data_4030986
loop_
_publ_author_name
'Engel-Andreasen, Jens'
'Wich, Kathrine'
'Laursen, Jonas S.'
'Harris, Pernille'
'Olsen, Christian A.'

_publ_section_title
;
 Effects of thionation and fluorination on cis-trans isomerization in
 tertiary amides: an investigation of N-alkylglycine (peptoid) rotamers.
;
_journal_issue 11
_journal_name_full 'The Journal of organic chemistry'
_journal_page_first 5415
_journal_page_last 5427
_journal_paper_doi 10.1021/acs.joc.5b00048
_journal_volume 80
_journal_year 2015
_chemical_absolute_configuration ad
_chemical_formula_moiety 'C18 H22 N2 O S'
_chemical_formula_sum 'C18 H22 N2 O S'
_chemical_formula_weight 314.43
_chemical_name_systematic
;
 ?
;
_space_group_crystal_system orthorhombic
_space_group_IT_number 19
_space_group_name_Hall 'P 2ac 2ab'
_space_group_name_H-M_alt 'P 21 21 21'
_symmetry_space_group_name_Hall 'P 2ac 2ab'
_symmetry_space_group_name_H-M 'P 21 21 21'
_atom_sites_solution_hydrogens geom
_atom_sites_solution_primary direct
_audit_creation_date 2014-09-26
_audit_creation_method
;
Olex2 1.2
(compiled 2014.08.28 svn.r2986 for OlexSys, GUI svn.r4866)
;
_cell_angle_alpha 90
_cell_angle_beta 90
_cell_angle_gamma 90
_cell_formula_units_Z 4
_cell_length_a 9.42849(13)
_cell_length_b 10.19836(14)
_cell_length_c 17.3158(3)
_cell_measurement_reflns_used 4609
_cell_measurement_temperature 120.00(10)
_cell_measurement_theta_max 73.6310
_cell_measurement_theta_min 5.0230
_cell_volume 1665.00(4)
_computing_cell_refinement
;
CrysAlisPro, Agilent Technologies,
Version 1.171.37.33 (release 27-03-2014 CrysAlis171 .NET)
(compiled Mar 27 2014,17:12:48)
;
_computing_data_collection
;
CrysAlisPro, Agilent Technologies,
Version 1.171.37.33 (release 27-03-2014 CrysAlis171 .NET)
(compiled Mar 27 2014,17:12:48)
;
_computing_data_reduction
;
CrysAlisPro, Agilent Technologies,
Version 1.171.37.33 (release 27-03-2014 CrysAlis171 .NET)
(compiled Mar 27 2014,17:12:48)
;
_computing_molecular_graphics 'Olex2 (Dolomanov et al., 2009)'
_computing_publication_material 'Olex2 (Dolomanov et al., 2009)'
_computing_structure_refinement 'ShelXL (Sheldrick, 2008)'
_computing_structure_solution 'ShelXS (Sheldrick, 2008)'
_diffrn_ambient_environment N~2~
_diffrn_ambient_temperature 120.00(10)
_diffrn_detector 'CCD plate'
_diffrn_detector_area_resol_mean 5.3073
_diffrn_detector_type Atlas
_diffrn_measured_fraction_theta_full 0.999
_diffrn_measured_fraction_theta_max 0.979
_diffrn_measurement_details
;
  1 omega   -9.00   17.00   1.0000    1.0000
omega____ theta____ kappa____ phi______ frames
    -      -41.0554   38.0000  -90.0000 26

  2 omega  -80.00  -13.00   1.0000    1.0000
omega____ theta____ kappa____ phi______ frames
    -      -41.0554  125.0000  120.0000 67

  3 omega -115.00  -24.00   1.0000    1.0000
omega____ theta____ kappa____ phi______ frames
    -      -41.0554  -38.0000  -30.0000 91

  4 omega   51.00   91.00   1.0000    1.0000
omega____ theta____ kappa____ phi______ frames
    -      106.6310  -30.0000 -180.0000 40

  5 omega   31.00   90.00   1.0000    1.0000
omega____ theta____ kappa____ phi______ frames
    -      106.6310  -30.0000  -60.0000 59

  6 omega   31.00   90.00   1.0000    1.0000
omega____ theta____ kappa____ phi______ frames
    -      106.6310  -30.0000 -120.0000 59

  7 omega   58.00   91.00   1.0000    1.0000
omega____ theta____ kappa____ phi______ frames
    -      106.6310  -30.0000   60.0000 33

  8 omega   24.00  108.00   1.0000    1.0000
omega____ theta____ kappa____ phi______ frames
    -      106.6310  -95.0000  120.0000 84

  9 omega   94.00  175.00   1.0000    1.0000
omega____ theta____ kappa____ phi______ frames
    -      106.6310  125.0000 -180.0000 81

 10 omega  125.00  157.00   1.0000    1.0000
omega____ theta____ kappa____ phi______ frames
    -      106.6310  125.0000  -60.0000 32
;
_diffrn_measurement_device 'four-circle diffractometer'
_diffrn_measurement_device_type 'SuperNova, Dual, Cu at zero, Atlas'
_diffrn_measurement_method '\w scans'
_diffrn_orient_matrix_UB_11 -0.0975129000
_diffrn_orient_matrix_UB_12 -0.0170105000
_diffrn_orient_matrix_UB_13 0.0706634000
_diffrn_orient_matrix_UB_21 0.1292092000
_diffrn_orient_matrix_UB_22 0.0136604000
_diffrn_orient_matrix_UB_23 0.0538898000
_diffrn_orient_matrix_UB_31 -0.0228242000
_diffrn_orient_matrix_UB_32 0.1494919000
_diffrn_orient_matrix_UB_33 0.0029001000
_diffrn_radiation_monochromator mirror
_diffrn_radiation_probe x-ray
_diffrn_radiation_type CuK\a
_diffrn_radiation_wavelength 1.54184
_diffrn_reflns_av_R_equivalents 0.0287
_diffrn_reflns_av_unetI/netI 0.0370
_diffrn_reflns_laue_measured_fraction_full 0.999
_diffrn_reflns_laue_measured_fraction_max 0.979
_diffrn_reflns_limit_h_max 11
_diffrn_reflns_limit_h_min -11
_diffrn_reflns_limit_k_max 12
_diffrn_reflns_limit_k_min -7
_diffrn_reflns_limit_l_max 21
_diffrn_reflns_limit_l_min -20
_diffrn_reflns_number 5913
_diffrn_reflns_point_group_measured_fraction_full 0.999
_diffrn_reflns_point_group_measured_fraction_max 0.965
_diffrn_reflns_theta_full 67.684
_diffrn_reflns_theta_max 73.978
_diffrn_reflns_theta_min 5.033
_diffrn_source 'sealed X-ray tube'
_diffrn_source_type 'SuperNova (Cu) X-ray Source'
_exptl_absorpt_coefficient_mu 1.742
_exptl_absorpt_correction_T_max 1.00000
_exptl_absorpt_correction_T_min 0.81181
_exptl_absorpt_correction_type multi-scan
_exptl_absorpt_process_details
;
CrysAlisPro, Agilent Technologies,
Version 1.171.37.33 (release 27-03-2014 CrysAlis171 .NET)
(compiled Mar 27 2014,17:12:48)
Empirical absorption correction using spherical harmonics,
 implemented in SCALE3 ABSPACK scaling algorithm.
;
_exptl_crystal_colour colourless
_exptl_crystal_colour_primary colourless
_exptl_crystal_density_diffrn 1.254
_exptl_crystal_description block
_exptl_crystal_F_000 672
_exptl_crystal_size_max 0.314
_exptl_crystal_size_mid 0.155
_exptl_crystal_size_min 0.093
_refine_diff_density_max 0.260
_refine_diff_density_min -0.247
_refine_diff_density_rms 0.046
_refine_ls_abs_structure_details
;
 Flack x determined using 1291 quotients [(I+)-(I-)]/[(I+)+(I-)]
 (Parsons and Flack (2004), Acta Cryst. A60, s61).
;
_refine_ls_abs_structure_Flack 0.010(11)
_refine_ls_extinction_method none
_refine_ls_goodness_of_fit_ref 1.053
_refine_ls_hydrogen_treatment constr
_refine_ls_matrix_type full
_refine_ls_number_parameters 203
_refine_ls_number_reflns 3270
_refine_ls_number_restraints 0
_refine_ls_restrained_S_all 1.053
_refine_ls_R_factor_all 0.0354
_refine_ls_R_factor_gt 0.0339
_refine_ls_shift/su_max 0.001
_refine_ls_shift/su_mean 0.000
_refine_ls_structure_factor_coef Fsqd
_refine_ls_weighting_details
;
 w=1/[\s^2^(Fo^2^)+(0.0587P)^2^+0.0232P]
 where P=(Fo^2^+2Fc^2^)/3
;
_refine_ls_weighting_scheme calc
_refine_ls_wR_factor_gt 0.0889
_refine_ls_wR_factor_ref 0.0908
_reflns_Friedel_coverage 0.714
_reflns_friedel_fraction_full 0.998
_reflns_friedel_fraction_max 0.945
_reflns_number_gt 3151
_reflns_number_total 3270
_reflns_threshold_expression 'I > 2\s(I)'
_cod_data_source_file jo5b00048_si_002.cif
_cod_data_source_block compound_5b
_cod_depositor_comments 'Adding full bibliography for 4030982--4030996.cif.'
_cod_database_code 4030986
_shelxl_version_number 2013-2
_chemical_oxdiff_formula 'C18 H22 N2 O1 S1'
_shelx_space_group_comment
;
The symmetry employed for this shelxl refinement is uniquely defined
by the following loop, which should always be used as a source of
symmetry information in preference to the above space-group names.
They are only intended as comments.
;
_reflns_odcompleteness_completeness 100.00
_reflns_odcompleteness_iscentric 1
_reflns_odcompleteness_theta 66.97
_olex2_refinement_description
;
1. Fixed Uiso
 At 1.2 times of:
  All C(H) groups, All C(H,H) groups
 At 1.5 times of:
  All C(H,H,H) groups
2.a Ternary CH refined with riding coordinates:
 C7(H7)
2.b Secondary CH2 refined with riding coordinates:
 C4(H4A,H4B)
2.c Aromatic/amide H refined with riding coordinates:
 C11(H11), C12(H12), C16(H16), C15(H15), C10(H10), C1(H16A), C18(H17)
2.d Idealised Me refined as rotating group:
 C6(H6A,H6B,H6C), C2(H2A,H2B,H2C), C8(H8A,H8B,H8C), C5(H1A,H1B,H1C)
;
_olex2_submission_special_instructions 'No special instructions were received'

loop_
_space_group_symop_operation_xyz
'x, y, z'
'-x+1/2, -y, z+1/2'
'x+1/2, -y+1/2, -z'
'-x, y+1/2, -z+1/2'

loop_
_atom_site_label
_atom_site_type_symbol
_atom_site_fract_x
_atom_site_fract_y
_atom_site_fract_z
_atom_site_U_iso_or_equiv
_atom_site_adp_type
_atom_site_occupancy
_atom_site_site_symmetry_order
_atom_site_calc_flag
_atom_site_refinement_flags_posn
S1 S 0.25448(6) 1.07513(5) 0.55348(3) 0.02573(16) Uani 1 1 d .
O1 O 0.14315(17) 0.68368(17) 0.56209(11) 0.0321(4) Uani 1 1 d .
N1 N 0.2691(2) 0.49821(17) 0.57800(11) 0.0242(4) Uani 1 1 d .
C11 C 0.7364(3) 0.7169(2) 0.74240(12) 0.0279(5) Uani 1 1 d .
H11 H 0.7602 0.6419 0.7701 0.033 Uiso 1 1 calc R
C3 C 0.2579(2) 0.6276(2) 0.56644(12) 0.0225(4) Uani 1 1 d .
C14 C 0.6602(2) 0.9439(2) 0.66004(12) 0.0213(4) Uani 1 1 d .
C6 C 0.2960(2) 0.8798(2) 0.44737(13) 0.0252(4) Uani 1 1 d .
H6A H 0.2340 0.8052 0.4455 0.038 Uiso 1 1 calc GR
H6B H 0.3873 0.8560 0.4272 0.038 Uiso 1 1 calc GR
H6C H 0.2567 0.9496 0.4169 0.038 Uiso 1 1 calc GR
C13 C 0.8047(2) 0.9182(3) 0.67878(13) 0.0262(5) Uani 1 1 d .
N2 N 0.37456(18) 0.84286(17) 0.57899(10) 0.0190(4) Uani 1 1 d .
C2 C 0.4034(2) 0.4288(2) 0.58467(16) 0.0308(5) Uani 1 1 d .
H2A H 0.4688 0.4620 0.5470 0.046 Uiso 1 1 calc GR
H2B H 0.3883 0.3369 0.5760 0.046 Uiso 1 1 calc GR
H2C H 0.4417 0.4417 0.6355 0.046 Uiso 1 1 calc GR
C4 C 0.3976(2) 0.7049(2) 0.55903(14) 0.0215(4) Uani 1 1 d .
H4A H 0.4684 0.6675 0.5932 0.026 Uiso 1 1 calc R
H4B H 0.4327 0.6986 0.5065 0.026 Uiso 1 1 calc R
C12 C 0.8398(3) 0.8012(3) 0.71956(13) 0.0291(5) Uani 1 1 d .
H12 H 0.9342 0.7825 0.7306 0.035 Uiso 1 1 calc R
C16 C 0.7349(3) 1.1481(2) 0.59997(13) 0.0297(5) Uani 1 1 d .
H16 H 0.7123 1.2251 0.5740 0.036 Uiso 1 1 calc R
C15 C 0.6292(2) 1.0620(2) 0.61954(12) 0.0228(4) Uani 1 1 d .
H15 H 0.5359 1.0810 0.6062 0.027 Uiso 1 1 calc R
C7 C 0.3992(2) 0.8770(2) 0.66151(12) 0.0215(4) Uani 1 1 d .
H7 H 0.3835 0.9716 0.6663 0.026 Uiso 1 1 calc R
C10 C 0.5928(2) 0.7426(2) 0.72432(12) 0.0246(5) Uani 1 1 d .
H10 H 0.5233 0.6842 0.7407 0.030 Uiso 1 1 calc R
C1 C 0.8767(3) 1.1215(3) 0.61868(16) 0.0353(6) Uani 1 1 d .
H16A H 0.9475 1.1808 0.6053 0.042 Uiso 1 1 calc R
C8 C 0.2903(2) 0.8102(3) 0.71365(14) 0.0306(5) Uani 1 1 d .
H8A H 0.1964 0.8320 0.6965 0.046 Uiso 1 1 calc GR
H8B H 0.3029 0.8398 0.7658 0.046 Uiso 1 1 calc GR
H8C H 0.3031 0.7169 0.7114 0.046 Uiso 1 1 calc GR
C5 C 0.1371(3) 0.4255(2) 0.59014(14) 0.0285(5) Uani 1 1 d .
H1A H 0.0938 0.4536 0.6375 0.043 Uiso 1 1 calc GR
H1B H 0.1575 0.3334 0.5930 0.043 Uiso 1 1 calc GR
H1C H 0.0736 0.4418 0.5479 0.043 Uiso 1 1 calc GR
C9 C 0.3118(2) 0.9247(2) 0.52969(12) 0.0200(4) Uani 1 1 d .
C17 C 0.5535(2) 0.8519(2) 0.68307(12) 0.0207(4) Uani 1 1 d .
C18 C 0.9106(3) 1.0088(3) 0.65651(16) 0.0342(6) Uani 1 1 d .
H17 H 1.0050 0.9911 0.6679 0.041 Uiso 1 1 calc R

loop_
_atom_site_aniso_label
_atom_site_aniso_U_11
_atom_site_aniso_U_22
_atom_site_aniso_U_33
_atom_site_aniso_U_23
_atom_site_aniso_U_13
_atom_site_aniso_U_12
S1 0.0295(3) 0.0178(2) 0.0299(3) 0.00142(18) -0.0008(2) 0.0046(2)
O1 0.0177(7) 0.0229(8) 0.0557(11) 0.0062(8) -0.0051(8) -0.0009(6)
N1 0.0222(9) 0.0183(8) 0.0322(9) 0.0025(7) -0.0026(8) -0.0018(8)
C11 0.0296(11) 0.0318(11) 0.0221(9) 0.0059(8) -0.0034(9) 0.0020(10)
C3 0.0199(10) 0.0180(9) 0.0295(10) -0.0001(8) -0.0039(9) -0.0040(8)
C14 0.0245(10) 0.0241(11) 0.0151(9) -0.0047(8) 0.0019(8) -0.0031(9)
C6 0.0229(10) 0.0281(11) 0.0247(10) -0.0005(9) -0.0017(8) -0.0001(8)
C13 0.0240(10) 0.0316(12) 0.0229(10) -0.0028(10) -0.0012(8) -0.0038(9)
N2 0.0161(8) 0.0171(8) 0.0240(9) 0.0004(7) 0.0011(7) -0.0019(7)
C2 0.0262(11) 0.0202(10) 0.0461(14) 0.0036(11) -0.0045(9) 0.0010(9)
C4 0.0167(9) 0.0159(10) 0.0321(11) -0.0011(9) -0.0024(9) -0.0007(7)
C12 0.0230(11) 0.0369(13) 0.0275(11) 0.0001(10) -0.0047(9) 0.0013(10)
C16 0.0373(13) 0.0234(11) 0.0285(10) 0.0005(8) 0.0026(10) -0.0057(11)
C15 0.0233(10) 0.0239(11) 0.0211(9) -0.0018(9) 0.0021(8) -0.0011(9)
C7 0.0218(10) 0.0212(9) 0.0216(10) 0.0022(8) 0.0022(8) -0.0020(8)
C10 0.0248(11) 0.0262(11) 0.0230(10) 0.0032(9) 0.0009(8) -0.0033(9)
C1 0.0293(12) 0.0349(13) 0.0418(13) 0.0013(11) 0.0065(11) -0.0149(11)
C8 0.0222(10) 0.0387(13) 0.0308(11) 0.0077(10) 0.0066(9) 0.0002(10)
C5 0.0275(11) 0.0214(11) 0.0367(12) 0.0020(10) -0.0011(9) -0.0055(10)
C9 0.0141(9) 0.0215(10) 0.0243(10) 0.0024(8) 0.0022(7) -0.0023(8)
C17 0.0227(10) 0.0232(11) 0.0163(9) -0.0018(8) 0.0019(8) -0.0010(9)
C18 0.0214(11) 0.0390(14) 0.0421(13) 0.0004(12) 0.0003(10) -0.0076(10)

loop_
_atom_type_symbol
_atom_type_description
_atom_type_scat_dispersion_real
_atom_type_scat_dispersion_imag
_atom_type_scat_source
C C 0.0181 0.0091 'International Tables Vol C Tables 4.2.6.8 and 6.1.1.4'
H H 0.0000 0.0000 'International Tables Vol C Tables 4.2.6.8 and 6.1.1.4'
N N 0.0311 0.0180 'International Tables Vol C Tables 4.2.6.8 and 6.1.1.4'
O O 0.0492 0.0322 'International Tables Vol C Tables 4.2.6.8 and 6.1.1.4'
S S 0.3331 0.5567 'International Tables Vol C Tables 4.2.6.8 and 6.1.1.4'

loop_
_geom_angle_atom_site_label_1
_geom_angle_atom_site_label_2
_geom_angle_atom_site_label_3
_geom_angle
C3 N1 C2 124.1(2)
C3 N1 C5 117.0(2)
C2 N1 C5 118.80(17)
C12 C11 C10 120.3(2)
O1 C3 N1 122.6(2)
O1 C3 C4 120.67(18)
N1 C3 C4 116.71(19)
C13 C14 C17 119.2(2)
C15 C14 C13 117.7(2)
C15 C14 C17 123.2(2)
C14 C13 C12 119.3(2)
C18 C13 C14 119.5(2)
C18 C13 C12 121.2(2)
C4 N2 C7 115.33(17)
C9 N2 C4 121.07(18)
C9 N2 C7 122.54(17)
N2 C4 C3 110.19(16)
C11 C12 C13 120.5(2)
C15 C16 C1 120.8(2)
C16 C15 C14 121.0(2)
N2 C7 C8 111.01(18)
N2 C7 C17 110.16(17)
C17 C7 C8 114.98(18)
C17 C10 C11 121.6(2)
C18 C1 C16 119.9(2)
C6 C9 S1 118.60(16)
N2 C9 S1 123.94(17)
N2 C9 C6 117.44(19)
C14 C17 C7 119.51(19)
C10 C17 C14 119.1(2)
C10 C17 C7 121.4(2)
C1 C18 C13 121.1(2)

loop_
_geom_bond_atom_site_label_1
_geom_bond_atom_site_label_2
_geom_bond_distance
S1 C9 1.678(2)
O1 C3 1.226(3)
N1 C3 1.338(3)
N1 C2 1.456(3)
N1 C5 1.464(3)
C11 C12 1.359(4)
C11 C10 1.414(3)
C3 C4 1.541(3)
C14 C13 1.425(3)
C14 C15 1.424(3)
C14 C17 1.432(3)
C6 C9 1.504(3)
C13 C12 1.425(4)
C13 C18 1.414(3)
N2 C4 1.465(3)
N2 C7 1.489(3)
N2 C9 1.332(3)
C16 C15 1.371(3)
C16 C1 1.402(4)
C7 C8 1.527(3)
C7 C17 1.524(3)
C10 C17 1.375(3)
C1 C18 1.361(4)

loop_
_geom_torsion_atom_site_label_1
_geom_torsion_atom_site_label_2
_geom_torsion_atom_site_label_3
_geom_torsion_atom_site_label_4
_geom_torsion
O1 C3 C4 N2 23.4(3)
N1 C3 C4 N2 -156.33(19)
C11 C10 C17 C14 -2.0(3)
C11 C10 C17 C7 178.0(2)
C14 C13 C12 C11 -1.9(3)
C14 C13 C18 C1 1.2(4)
C13 C14 C15 C16 -0.5(3)
C13 C14 C17 C7 -178.49(19)
C13 C14 C17 C10 1.6(3)
N2 C7 C17 C14 77.7(2)
N2 C7 C17 C10 -102.4(2)
C2 N1 C3 O1 -179.0(2)
C2 N1 C3 C4 0.7(3)
C4 N2 C7 C8 -66.1(2)
C4 N2 C7 C17 62.5(2)
C4 N2 C9 S1 168.22(15)
C4 N2 C9 C6 -13.7(3)
C12 C11 C10 C17 0.5(3)
C12 C13 C18 C1 -178.9(2)
C16 C1 C18 C13 -1.1(4)
C15 C14 C13 C12 179.75(19)
C15 C14 C13 C18 -0.4(3)
C15 C14 C17 C7 2.2(3)
C15 C14 C17 C10 -177.77(19)
C15 C16 C1 C18 0.2(4)
C7 N2 C4 C3 91.7(2)
C7 N2 C9 S1 0.6(3)
C7 N2 C9 C6 178.69(17)
C10 C11 C12 C13 1.5(4)
C1 C16 C15 C14 0.6(4)
C8 C7 C17 C14 -156.0(2)
C8 C7 C17 C10 23.9(3)
C5 N1 C3 O1 -3.6(3)
C5 N1 C3 C4 176.10(19)
C9 N2 C4 C3 -76.8(2)
C9 N2 C7 C8 102.2(2)
C9 N2 C7 C17 -129.2(2)
C17 C14 C13 C12 0.4(3)
C17 C14 C13 C18 -179.8(2)
C17 C14 C15 C16 178.8(2)
C18 C13 C12 C11 178.2(2)
